data_2103501
loop_
_publ_author_name
'Pavlovska, A.'
'Werner, S.'
'Maximov, B.'
'Mill, B.'

_publ_section_title
;
 Pressure-induced phase transitions of piezoelectric single crystals
 from the langasite family: La~3~Nb~0.5~Ga~5.5~O~14~ and
 La~3~Ta~0.5~Ga~5.5~O~14~
;
_journal_coden_ASTM ASBSDK
_journal_coeditor_code SN0021
_journal_coeditor_notes ' ?'
_journal_date_accepted 2002-06-10
_journal_date_from_coeditor 2002-06-10
_journal_date_printers_first 2002-08-20
_journal_date_proofs_in 2002-10-30
_journal_date_proofs_out 2002-08-20
_journal_date_recd_electronic 2002-03-06
_journal_issue 6
_journal_name_full 'Acta Crystallographica Section B'
_journal_page_first 939
_journal_page_last 947
_journal_paper_category FA
_journal_paper_doi 10.1107/S0108768102010273
_journal_techeditor_code B021027
_journal_techeditor_notes
;
;
_journal_volume 58
_journal_year 2002
_chemical_formula_sum 'Ga5.54 La3 O14 Ta0.46'
_chemical_formula_weight 1110.22
_chemical_name_systematic
; 
 ? 
;
_space_group_IT_number 150
_symmetry_space_group_name_Hall 'P 3 2"'
_symmetry_space_group_name_H-M 'P 3 2 1'
_atom_sites_solution_hydrogens geom
_atom_sites_solution_primary direct
_atom_sites_solution_secondary difmap
_audit_creation_method SHELXL-97
_cell_angle_alpha 90.00
_cell_angle_beta 90.00
_cell_angle_gamma 120.00
_cell_formula_units_Z 1
_cell_length_a 8.213
_cell_length_b 8.213
_cell_length_c 5.115
_cell_measurement_temperature 293(2)
_cell_volume 298.8
_computing_structure_refinement 'SHELXL-97 (Sheldrick, 1997)'
_computing_structure_solution 'SHELXS-97 (Sheldrick, 1990)'
_diffrn_ambient_pressure 0.7E+6
_diffrn_ambient_temperature 293(2)
_diffrn_measured_fraction_theta_full 0.704
_diffrn_measured_fraction_theta_max 0.704
_diffrn_radiation_monochromator graphite
_diffrn_radiation_source 'fine-focus sealed tube'
_diffrn_radiation_type MoK\a
_diffrn_radiation_wavelength 0.71073
_diffrn_reflns_av_R_equivalents 0.0765
_diffrn_reflns_av_sigmaI/netI 0.0453
_diffrn_reflns_limit_h_max 10
_diffrn_reflns_limit_h_min -10
_diffrn_reflns_limit_k_max 10
_diffrn_reflns_limit_k_min -10
_diffrn_reflns_limit_l_max 5
_diffrn_reflns_limit_l_min -5
_diffrn_reflns_number 1967
_diffrn_reflns_theta_full 27.94
_diffrn_reflns_theta_max 27.94
_diffrn_reflns_theta_min 2.86
_exptl_absorpt_coefficient_mu 27.018
_exptl_crystal_density_diffrn 6.170
_exptl_crystal_density_method 'not measured'
_exptl_crystal_F_000 488
_refine_diff_density_max 1.553
_refine_diff_density_min -1.478
_refine_diff_density_rms 0.425
_refine_ls_abs_structure_details 'Flack H D (1983), Acta Cryst. A39, 876-881'
_refine_ls_abs_structure_Flack -0.10(5)
_refine_ls_extinction_coef 0.127(13)
_refine_ls_extinction_expression Fc^*^=kFc[1+0.001xFc^2^\l^3^/sin(2\q)]^-1/4^
_refine_ls_extinction_method SHELXL
_refine_ls_goodness_of_fit_ref 0.946
_refine_ls_hydrogen_treatment mixed
_refine_ls_matrix_type full
_refine_ls_number_parameters 39
_refine_ls_number_reflns 367
_refine_ls_number_restraints 0
_refine_ls_restrained_S_all 0.946
_refine_ls_R_factor_all 0.0420
_refine_ls_R_factor_gt 0.0420
_refine_ls_shift/su_max 0.000
_refine_ls_shift/su_mean 0.000
_refine_ls_structure_factor_coef Fsqd
_refine_ls_weighting_details 'calc w=1/[\s^2^(Fo^2^)+(0.1000P)^2^+0.0000P] where P=(Fo^2^+2Fc^2^)/3'
_refine_ls_weighting_scheme calc
_refine_ls_wR_factor_gt 0.0971
_refine_ls_wR_factor_ref 0.0971
_reflns_number_gt 367
_reflns_number_total 367
_reflns_threshold_expression >2sigma(I)
_cod_data_source_file sn0021-0.7cad4.cif
_cod_data_source_block 0.7cad4
_cod_depositor_comments
;
The _diffrn_ambient_pressure was taken from the original data block
header, after comparison with the paper text and supplementary
material.

Saulius Gra\<zulis
;
_cod_database_code 2103501

loop_
_symmetry_equiv_pos_as_xyz
'x, y, z'
'y, x, -z'
'-y, x-y, z'
'-x+y, -x, z'
'-x, -x+y, -z'
'x-y, -y, -z'

loop_
_atom_site_label
_atom_site_type_symbol
_atom_site_fract_x
_atom_site_fract_y
_atom_site_fract_z
_atom_site_U_iso_or_equiv
_atom_site_adp_type
_atom_site_occupancy
_atom_site_symmetry_multiplicity
_atom_site_calc_flag
_atom_site_refinement_flags
La La 0.42586(11) 0.0000 0.0000 0.0201(5) Uani 1 2 d S
Ga1 Ga 0.0000 0.0000 0.0000 0.0195(6) Uani 0.50 6 d SP
Ta Ta 0.0000 0.0000 0.0000 0.0195(6) Uani 0.50 6 d SP
Ga2 Ga 0.6667 0.3333 0.4687(6) 0.0189(7) Uani 1 3 d S
Ga3 Ga 0.7618(2) 0.0000 0.5000 0.0202(6) Uani 1 2 d S
O1 O 0.3333 -0.3333 0.176(4) 0.025(4) Uani 1 3 d S
O2 O 0.4518(14) 0.3056(16) 0.296(3) 0.033(3) Uani 1 1 d .
O3 O 0.2171(13) 0.0731(14) -0.243(2) 0.031(2) Uani 1 1 d .

loop_
_atom_site_aniso_label
_atom_site_aniso_U_11
_atom_site_aniso_U_22
_atom_site_aniso_U_33
_atom_site_aniso_U_23
_atom_site_aniso_U_13
_atom_site_aniso_U_12
La 0.0213(5) 0.0199(6) 0.0186(10) 0.0010(3) 0.00050(17) 0.0099(3)
Ga1 0.0207(7) 0.0207(7) 0.0171(15) 0.000 0.000 0.0103(3)
Ta 0.0207(7) 0.0207(7) 0.0171(15) 0.000 0.000 0.0103(3)
Ga2 0.0208(8) 0.0208(8) 0.0151(17) 0.000 0.000 0.0104(4)
Ga3 0.0204(7) 0.0212(11) 0.0192(17) -0.0049(7) -0.0024(4) 0.0106(6)
O1 0.028(5) 0.028(5) 0.018(13) 0.000 0.000 0.014(2)
O2 0.016(4) 0.042(6) 0.040(10) 0.013(5) 0.002(4) 0.014(4)
O3 0.023(4) 0.028(5) 0.045(7) 0.013(5) 0.006(5) 0.015(3)

loop_
_atom_type_symbol
_atom_type_description
_atom_type_scat_dispersion_real
_atom_type_scat_dispersion_imag
_atom_type_scat_source
La La -0.2871 2.4523 'International Tables Vol C Tables 4.2.6.8 and 6.1.1.4'
Ta Ta -0.7052 6.5227 'International Tables Vol C Tables 4.2.6.8 and 6.1.1.4'
Ga Ga 0.2307 1.6083 'International Tables Vol C Tables 4.2.6.8 and 6.1.1.4'
O O 0.0106 0.0060 'International Tables Vol C Tables 4.2.6.8 and 6.1.1.4'

loop_
_geom_angle_atom_site_label_1
_geom_angle_atom_site_label_2
_geom_angle_atom_site_label_3
_geom_angle
_geom_angle_site_symmetry_1
_geom_angle_site_symmetry_3
O3 La O3 67.6(5) . 6
O3 La O2 108.6(4) . 5_655
O3 La O2 140.7(4) 6 5_655
O3 La O2 140.7(4) . 3_655
O3 La O2 108.6(4) 6 3_655
O2 La O2 97.7(5) 5_655 3_655
O3 La O1 124.5(3) . .
O3 La O1 79.8(3) 6 .
O2 La O1 70.9(4) 5_655 .
O2 La O1 91.1(3) 3_655 .
O3 La O1 79.7(3) . 2_655
O3 La O1 124.5(3) 6 2_655
O2 La O1 91.1(3) 5_655 2_655
O2 La O1 70.9(4) 3_655 2_655
O1 La O1 153.00(8) . 2_655
O3 La O2 65.6(4) . 6
O3 La O2 78.8(4) 6 6
O2 La O2 65.5(4) 5_655 6
O2 La O2 153.72(17) 3_655 6
O1 La O2 64.9(4) . 6
O1 La O2 126.6(4) 2_655 6
O3 La O2 78.8(4) . .
O3 La O2 65.6(4) 6 .
O2 La O2 153.72(17) 5_655 .
O2 La O2 65.5(4) 3_655 .
O1 La O2 126.6(4) . .
O1 La O2 64.8(4) 2_655 .
O2 La O2 137.1(4) 6 .
O3 La Ga2 86.4(3) . 2_545
O3 La Ga2 111.0(3) 6 2_545
O2 La Ga2 32.2(2) 5_655 2_545
O2 La Ga2 127.8(2) 3_655 2_545
O1 La Ga2 64.6(4) . 2_545
O1 La Ga2 110.3(4) 2_655 2_545
O2 La Ga2 33.3(2) 6 2_545
O2 La Ga2 165.0(2) . 2_545
O3 La Ga2 111.0(3) . .
O3 La Ga2 86.4(3) 6 .
O2 La Ga2 127.8(2) 5_655 .
O2 La Ga2 32.2(2) 3_655 .
O1 La Ga2 110.3(4) . .
O1 La Ga2 64.6(4) 2_655 .
O2 La Ga2 165.0(2) 6 .
O2 La Ga2 33.3(2) . .
Ga2 La Ga2 159.53(3) 2_545 .
O3 La Ta 33.8(3) . .
O3 La Ta 33.8(3) 6 .
O2 La Ta 131.1(3) 5_655 .
O2 La Ta 131.1(3) 3_655 .
O1 La Ta 103.50(4) . .
O1 La Ta 103.50(4) 2_655 .
O2 La Ta 68.54(19) 6 .
O2 La Ta 68.54(19) . .
Ga2 La Ta 100.237(15) 2_545 .
Ga2 La Ta 100.237(15) . .
O3 La Ga1 33.8(3) . .
O3 La Ga1 33.8(3) 6 .
O2 La Ga1 131.1(3) 5_655 .
O2 La Ga1 131.1(3) 3_655 .
O1 La Ga1 103.50(4) . .
O1 La Ga1 103.50(4) 2_655 .
O2 La Ga1 68.54(19) 6 .
O2 La Ga1 68.54(19) . .
Ga2 La Ga1 100.237(15) 2_545 .
Ga2 La Ga1 100.237(15) . .
Ta La Ga1 0.0 . .
O3 Ga1 O3 163.3(6) 6 3
O3 Ga1 O3 107.0(6) 6 4
O3 Ga1 O3 85.5(4) 3 4
O3 Ga1 O3 84.5(6) 6 .
O3 Ga1 O3 85.5(4) 3 .
O3 Ga1 O3 85.5(4) 4 .
O3 Ga1 O3 85.5(4) 6 5
O3 Ga1 O3 107.0(6) 3 5
O3 Ga1 O3 84.5(6) 4 5
O3 Ga1 O3 163.3(6) . 5
O3 Ga1 O3 85.5(4) 6 2
O3 Ga1 O3 84.5(6) 3 2
O3 Ga1 O3 163.3(6) 4 2
O3 Ga1 O3 107.0(6) . 2
O3 Ga1 O3 85.5(4) 5 2
O3 Ga1 La 98.4(3) 6 4
O3 Ga1 La 98.4(3) 3 4
O3 Ga1 La 42.3(3) 4 4
O3 Ga1 La 126.5(3) . 4
O3 Ga1 La 42.3(3) 5 4
O3 Ga1 La 126.5(3) 2 4
O3 Ga1 La 126.5(3) 6 2
O3 Ga1 La 42.3(3) 3 2
O3 Ga1 La 126.5(3) 4 2
O3 Ga1 La 98.4(3) . 2
O3 Ga1 La 98.4(3) 5 2
O3 Ga1 La 42.3(3) 2 2
La Ga1 La 120.0 4 2
O3 Ga1 La 42.3(3) 6 .
O3 Ga1 La 126.5(3) 3 .
O3 Ga1 La 98.4(3) 4 .
O3 Ga1 La 42.3(3) . .
O3 Ga1 La 126.5(3) 5 .
O3 Ga1 La 98.4(3) 2 .
La Ga1 La 120.0 4 .
La Ga1 La 120.0 2 .
O3 Ta O3 163.3(6) 6 3
O3 Ta O3 107.0(6) 6 4
O3 Ta O3 85.5(4) 3 4
O3 Ta O3 84.5(6) 6 .
O3 Ta O3 85.5(4) 3 .
O3 Ta O3 85.5(4) 4 .
O3 Ta O3 85.5(4) 6 5
O3 Ta O3 107.0(6) 3 5
O3 Ta O3 84.5(6) 4 5
O3 Ta O3 163.3(6) . 5
O3 Ta O3 85.5(4) 6 2
O3 Ta O3 84.5(6) 3 2
O3 Ta O3 163.3(6) 4 2
O3 Ta O3 107.0(6) . 2
O3 Ta O3 85.5(4) 5 2
O3 Ta La 98.4(3) 6 4
O3 Ta La 98.4(3) 3 4
O3 Ta La 42.3(3) 4 4
O3 Ta La 126.5(3) . 4
O3 Ta La 42.3(3) 5 4
O3 Ta La 126.5(3) 2 4
O3 Ta La 126.5(3) 6 2
O3 Ta La 42.3(3) 3 2
O3 Ta La 126.5(3) 4 2
O3 Ta La 98.4(3) . 2
O3 Ta La 98.4(3) 5 2
O3 Ta La 42.3(3) 2 2
La Ta La 120.0 4 2
O3 Ta La 42.3(3) 6 .
O3 Ta La 126.5(3) 3 .
O3 Ta La 98.4(3) 4 .
O3 Ta La 42.3(3) . .
O3 Ta La 126.5(3) 5 .
O3 Ta La 98.4(3) 2 .
La Ta La 120.0 4 .
La Ta La 120.0 2 .
O1 Ga2 O2 118.0(4) 2_656 .
O1 Ga2 O2 118.0(4) 2_656 3_655
O2 Ga2 O2 99.8(5) . 3_655
O1 Ga2 O2 118.0(4) 2_656 4_665
O2 Ga2 O2 99.8(5) . 4_665
O2 Ga2 O2 99.8(5) 3_655 4_665
O1 Ga2 La 134.40(4) 2_656 .
O2 Ga2 La 56.2(4) . .
O2 Ga2 La 43.7(4) 3_655 .
O2 Ga2 La 107.2(4) 4_665 .
O1 Ga2 La 134.40(4) 2_656 2_655
O2 Ga2 La 107.2(4) . 2_655
O2 Ga2 La 56.2(4) 3_655 2_655
O2 Ga2 La 43.7(4) 4_665 2_655
La Ga2 La 76.45(6) . 2_655
O1 Ga2 La 134.40(4) 2_656 4_665
O2 Ga2 La 43.7(4) . 4_665
O2 Ga2 La 107.2(4) 3_655 4_665
O2 Ga2 La 56.2(4) 4_665 4_665
La Ga2 La 76.45(6) . 4_665
La Ga2 La 76.45(6) 2_655 4_665
O3 Ga3 O3 130.7(6) 5_655 3_656
O3 Ga3 O2 99.7(5) 5_655 3_655
O3 Ga3 O2 110.2(5) 3_656 3_655
O3 Ga3 O2 110.2(5) 5_655 5_656
O3 Ga3 O2 99.7(5) 3_656 5_656
O2 Ga3 O2 103.8(7) 3_655 5_656
Ga2 O1 La 110.2(4) 2_546 4_655
Ga2 O1 La 110.2(4) 2_546 .
La O1 La 108.7(4) 4_655 .
Ga2 O1 La 110.2(4) 2_546 2_545
La O1 La 108.7(4) 4_655 2_545
La O1 La 108.7(4) . 2_545
Ga3 O2 Ga2 117.3(7) 4_665 .
Ga3 O2 La 121.0(5) 4_665 4_665
Ga2 O2 La 104.1(5) . 4_665
Ga3 O2 La 113.0(5) 4_665 .
Ga2 O2 La 90.5(4) . .
La O2 La 106.4(5) 4_665 .
Ga3 O3 Ta 114.0(5) 4_664 .
Ga3 O3 Ga1 114.0(5) 4_664 .
Ta O3 Ga1 0.0 . .
Ga3 O3 La 137.2(5) 4_664 .
Ta O3 La 103.9(4) . .
Ga1 O3 La 103.9(4) . .

loop_
_geom_bond_atom_site_label_1
_geom_bond_atom_site_label_2
_geom_bond_distance
_geom_bond_site_symmetry_2
La O3 2.424(9) .
La O3 2.424(9) 6
La O2 2.440(13) 5_655
La O2 2.440(13) 3_655
La O1 2.608(7) .
La O1 2.608(7) 2_655
La O2 2.847(12) 6
La O2 2.847(12) .
La Ga2 3.426(2) 2_545
La Ga2 3.426(2) .
La Ta 3.4976(9) .
La Ga1 3.4976(9) .
Ga1 O3 2.004(10) 6
Ga1 O3 2.004(10) 3
Ga1 O3 2.004(10) 4
Ga1 O3 2.004(10) .
Ga1 O3 2.004(10) 5
Ga1 O3 2.004(10) 2
Ga1 La 3.4976(9) 4
Ga1 La 3.4976(9) 2
Ta O3 2.004(10) 6
Ta O3 2.004(10) 3
Ta O3 2.004(10) 4
Ta O3 2.004(10) .
Ta O3 2.004(10) 5
Ta O3 2.004(10) 2
Ta La 3.4976(9) 4
Ta La 3.4976(9) 2
Ga2 O1 1.82(2) 2_656
Ga2 O2 1.882(10) .
Ga2 O2 1.882(10) 3_655
Ga2 O2 1.882(11) 4_665
Ga2 La 3.426(2) 2_655
Ga2 La 3.426(2) 4_665
Ga3 O3 1.833(10) 5_655
Ga3 O3 1.833(10) 3_656
Ga3 O2 1.871(11) 3_655
Ga3 O2 1.871(11) 5_656
O1 Ga2 1.82(2) 2_546
O1 La 2.608(7) 4_655
O1 La 2.608(7) 2_545
O2 Ga3 1.871(11) 4_665
O2 La 2.440(13) 4_665
O3 Ga3 1.833(10) 4_664
